data_7120678
loop_
_publ_author_name
'Gu, Zheng-Yang'
'Li, Jing-Hao'
'Wang, Shun-Yi'
'Ji, Shun-Jun'

_publ_section_title
;
 Cobalt(II)-Catalyzed Bis-isocyanides Insertion Reactions with Sulfonyl
 Azides via Nitrene Radical: Chemoselective Synthesis of The
 Sulfonylamidyl amide and 3-Imine Indole Derivatives
;
_journal_name_full 'Chem. Commun.'
_journal_paper_doi 10.1039/C7CC06531K
_journal_year 2017
_chemical_formula_sum 'C24 H27 N3 O2 S'
_chemical_formula_weight 421.54
_space_group_crystal_system triclinic
_space_group_IT_number 2
_space_group_name_Hall '-P 1'
_space_group_name_H-M_alt 'P -1'
_symmetry_space_group_name_Hall '-P 1'
_symmetry_space_group_name_H-M 'P -1'
_atom_sites_solution_hydrogens geom
_audit_creation_method SHELXL-2016/6
_audit_update_record
;
2017-06-12 deposited with the CCDC.
2017-09-19 downloaded from the CCDC.
;
_cell_angle_alpha 94.34(2)
_cell_angle_beta 96.56(2)
_cell_angle_gamma 105.53(3)
_cell_formula_units_Z 4
_cell_length_a 8.088(8)
_cell_length_b 14.815(13)
_cell_length_c 19.177(18)
_cell_measurement_temperature 296(2)
_cell_volume 2186(4)
_computing_structure_refinement 'SHELXL-2016/6 (Sheldrick, 2016)'
_computing_structure_solution 'SHELXT 2014/4 (Sheldrick, 2014)'
_diffrn_ambient_temperature 296(2)
_diffrn_measured_fraction_theta_full 0.998
_diffrn_measured_fraction_theta_max 0.962
_diffrn_radiation_type MoK\a
_diffrn_radiation_wavelength 0.71073
_diffrn_reflns_av_R_equivalents 0.0682
_diffrn_reflns_av_unetI/netI 0.0565
_diffrn_reflns_Laue_measured_fraction_full 0.998
_diffrn_reflns_Laue_measured_fraction_max 0.962
_diffrn_reflns_limit_h_max 10
_diffrn_reflns_limit_h_min -10
_diffrn_reflns_limit_k_max 19
_diffrn_reflns_limit_k_min -19
_diffrn_reflns_limit_l_max 24
_diffrn_reflns_limit_l_min -24
_diffrn_reflns_number 46414
_diffrn_reflns_point_group_measured_fraction_full 0.998
_diffrn_reflns_point_group_measured_fraction_max 0.962
_diffrn_reflns_theta_full 25.242
_diffrn_reflns_theta_max 27.628
_diffrn_reflns_theta_min 2.640
_exptl_absorpt_coefficient_mu 0.174
_exptl_crystal_density_diffrn 1.281
_exptl_crystal_F_000 896
_exptl_crystal_size_max 0.300
_exptl_crystal_size_mid 0.200
_exptl_crystal_size_min 0.150
_refine_diff_density_max 1.141
_refine_diff_density_min -0.793
_refine_diff_density_rms 0.123
_refine_ls_extinction_method none
_refine_ls_goodness_of_fit_ref 1.040
_refine_ls_hydrogen_treatment constr
_refine_ls_matrix_type full
_refine_ls_number_parameters 552
_refine_ls_number_reflns 10045
_refine_ls_number_restraints 15
_refine_ls_restrained_S_all 1.044
_refine_ls_R_factor_all 0.1011
_refine_ls_R_factor_gt 0.0800
_refine_ls_shift/su_max 0.001
_refine_ls_shift/su_mean 0.000
_refine_ls_structure_factor_coef Fsqd
_refine_ls_weighting_details 'w=1/[\s^2^(Fo^2^)+(0.1351P)^2^+3.9104P] where P=(Fo^2^+2Fc^2^)/3'
_refine_ls_weighting_scheme calc
_refine_ls_wR_factor_gt 0.2197
_refine_ls_wR_factor_ref 0.2416
_reflns_Friedel_coverage 0.000
_reflns_number_gt 8013
_reflns_number_total 10045
_reflns_threshold_expression 'I > 2\s(I)'
_cod_data_source_file c7cc06531k2.cif
_cod_data_source_block a_CCDC1
_cod_database_code 7120678
_shelx_shelxl_version_number 2016/6
_shelx_space_group_comment
;
The symmetry employed for this shelxl refinement is uniquely defined
by the following loop, which should always be used as a source of
symmetry information in preference to the above space-group names.
They are only intended as comments.
;
_shelx_estimated_absorpt_t_min 0.950
_shelx_estimated_absorpt_t_max 0.974

loop_
_space_group_symop_operation_xyz
'x, y, z'
'-x, -y, -z'

loop_
_atom_site_label
_atom_site_type_symbol
_atom_site_fract_x
_atom_site_fract_y
_atom_site_fract_z
_atom_site_U_iso_or_equiv
_atom_site_adp_type
_atom_site_occupancy
_atom_site_site_symmetry_order
_atom_site_calc_flag
_atom_site_refinement_flags_posn
_atom_site_refinement_flags_adp
S1 S 0.28334(11) 0.31737(6) -0.03246(4) 0.0214(2) Uani 1 1 d . .
S2 S 0.52019(11) 0.81910(6) 0.46381(4) 0.0224(2) Uani 1 1 d . .
O1 O 0.3743(4) 0.41488(17) -0.03774(13) 0.0278(6) Uani 1 1 d . .
O2 O 0.1416(4) 0.27390(19) -0.08683(13) 0.0301(6) Uani 1 1 d . .
O3 O 0.5879(3) 0.77701(19) 0.40818(14) 0.0299(6) Uani 1 1 d . .
O4 O 0.5225(4) 0.91702(18) 0.46079(14) 0.0289(6) Uani 1 1 d . .
N1 N 0.2156(4) 0.3004(2) 0.04163(15) 0.0234(6) Uani 1 1 d . .
N2 N 0.3543(4) 0.4531(2) 0.10129(15) 0.0235(6) Uani 1 1 d . .
H2 H 0.420015 0.466956 0.069189 0.028 Uiso 1 1 calc R U
N3 N 0.1844(4) 0.33622(19) 0.15527(15) 0.0211(6) Uani 1 1 d . .
H3 H 0.204046 0.376900 0.191834 0.025 Uiso 1 1 calc R U
N4 N 0.6143(4) 0.7995(2) 0.53632(16) 0.0265(7) Uani 1 1 d . .
N5 N 0.7468(4) 0.8308(2) 0.65013(15) 0.0232(6) Uani 1 1 d . .
H5 H 0.789522 0.870612 0.687005 0.028 Uiso 1 1 calc R U
N6 N 0.6735(4) 0.9525(2) 0.59850(15) 0.0242(6) Uani 1 1 d . .
H6 H 0.615094 0.971335 0.565105 0.029 Uiso 1 1 calc R U
C1 C 0.2532(4) 0.3637(2) 0.09702(17) 0.0183(6) Uani 1 1 d . .
C2 C 0.3603(5) 0.5264(2) 0.15512(18) 0.0239(7) Uani 1 1 d . .
C3 C 0.5098(6) 0.5618(3) 0.2047(2) 0.0314(8) Uani 1 1 d . .
C4 C 0.5122(7) 0.6367(3) 0.2536(2) 0.0464(12) Uani 1 1 d . .
H4 H 0.609822 0.662244 0.286983 0.056 Uiso 1 1 calc R U
C5 C 0.3739(9) 0.6737(3) 0.2535(3) 0.0541(15) Uani 1 1 d . .
H5A H 0.378771 0.723604 0.286927 0.065 Uiso 1 1 calc R U
C6 C 0.2304(8) 0.6385(3) 0.2053(3) 0.0477(12) Uani 1 1 d . .
H6A H 0.136553 0.663359 0.206673 0.057 Uiso 1 1 calc R U
C7 C 0.2217(6) 0.5654(3) 0.1539(2) 0.0311(8) Uani 1 1 d . .
C8 C 0.0672(6) 0.5322(3) 0.0970(3) 0.0419(10) Uani 1 1 d . .
H8A H 0.106014 0.525560 0.051964 0.063 Uiso 1 1 calc R U
H8B H 0.001552 0.577492 0.096762 0.063 Uiso 1 1 calc R U
H8C H -0.004486 0.472518 0.106194 0.063 Uiso 1 1 calc R U
C9 C 0.6599(6) 0.5208(4) 0.2034(3) 0.0482(12) Uani 1 1 d . .
H9A H 0.740989 0.544834 0.245595 0.072 Uiso 1 1 calc R U
H9B H 0.715846 0.537885 0.162898 0.072 Uiso 1 1 calc R U
H9C H 0.618991 0.453385 0.200969 0.072 Uiso 1 1 calc R U
C10 C 0.0799(4) 0.2423(2) 0.15915(17) 0.0202(7) Uani 1 1 d . .
C11 C -0.0969(5) 0.2268(3) 0.1612(2) 0.0274(8) Uani 1 1 d . .
C12 C -0.1968(5) 0.1354(3) 0.1649(2) 0.0366(9) Uani 1 1 d . .
H12 H -0.315782 0.123576 0.164572 0.044 Uiso 1 1 calc R U
C13 C -0.1226(6) 0.0621(3) 0.1690(2) 0.0360(9) Uani 1 1 d . .
H13 H -0.191130 0.001503 0.171951 0.043 Uiso 1 1 calc R U
C14 C 0.0531(5) 0.0786(3) 0.1686(2) 0.0294(8) Uani 1 1 d . .
H14 H 0.102812 0.028995 0.171818 0.035 Uiso 1 1 calc R U
C15 C 0.1573(5) 0.1688(2) 0.16357(18) 0.0231(7) Uani 1 1 d . .
C16 C -0.1791(6) 0.3066(3) 0.1606(3) 0.0430(11) Uani 1 1 d . .
H16A H -0.175363 0.330890 0.115637 0.065 Uiso 1 1 calc R U
H16B H -0.117006 0.355710 0.197225 0.065 Uiso 1 1 calc R U
H16C H -0.297507 0.284100 0.168613 0.065 Uiso 1 1 calc R U
C17 C 0.3470(5) 0.1851(3) 0.1625(2) 0.0357(9) Uani 1 1 d . .
H17A H 0.369969 0.182036 0.114518 0.054 Uiso 1 1 calc R U
H17B H 0.385245 0.137646 0.185805 0.054 Uiso 1 1 calc R U
H17C H 0.408083 0.246208 0.186616 0.054 Uiso 1 1 calc R U
C18 C 0.4342(5) 0.2518(2) -0.03500(18) 0.0232(7) Uani 1 1 d . .
C19 C 0.3778(6) 0.1545(3) -0.0494(3) 0.0393(10) Uani 1 1 d . .
H19 H 0.259895 0.123807 -0.058496 0.047 Uiso 1 1 calc R U
C20 C 0.4979(6) 0.1034(3) -0.0502(3) 0.0436(11) Uani 1 1 d . .
H20 H 0.459574 0.038165 -0.059838 0.052 Uiso 1 1 calc R U
C21 C 0.6743(6) 0.1476(3) -0.0369(2) 0.0343(9) Uani 1 1 d . .
C22 C 0.7288(6) 0.2445(3) -0.0232(3) 0.0406(10) Uani 1 1 d . .
H22 H 0.846749 0.275166 -0.014276 0.049 Uiso 1 1 calc R U
C23 C 0.6097(5) 0.2969(3) -0.0225(2) 0.0354(9) Uani 1 1 d . .
H23 H 0.648158 0.362235 -0.013604 0.043 Uiso 1 1 calc R U
C24 C 0.8044(7) 0.0917(4) -0.0367(3) 0.0468(11) Uani 1 1 d . .
H24A H 0.856285 0.091932 0.010917 0.070 Uiso 1 1 calc R U
H24B H 0.892605 0.119357 -0.064370 0.070 Uiso 1 1 calc R U
H24C H 0.747239 0.027928 -0.056561 0.070 Uiso 1 1 calc R U
C25 C 0.6744(4) 0.8615(2) 0.59250(18) 0.0204(6) Uani 1 1 d . .
C26 C 0.7561(5) 0.7360(2) 0.65314(17) 0.0220(7) Uani 1 1 d . .
C27 C 0.6059(5) 0.6641(3) 0.65646(18) 0.0240(7) Uani 1 1 d . .
C28 C 0.6220(5) 0.5734(3) 0.6632(2) 0.0300(8) Uani 1 1 d . .
H28 H 0.523475 0.524290 0.664980 0.036 Uiso 1 1 calc R U
C29 C 0.7812(6) 0.5555(3) 0.6672(2) 0.0346(9) Uani 1 1 d . .
H29 H 0.790036 0.494914 0.671906 0.042 Uiso 1 1 calc R U
C30 C 0.9267(6) 0.6278(3) 0.6641(2) 0.0361(9) Uani 1 1 d . .
H30 H 1.034024 0.615492 0.666921 0.043 Uiso 1 1 calc R U
C31 C 0.9167(5) 0.7190(3) 0.6568(2) 0.0276(8) Uani 1 1 d . .
C32 C 0.4320(5) 0.6818(3) 0.6533(2) 0.0362(9) Uani 1 1 d . .
H32A H 0.442038 0.740058 0.681230 0.054 Uiso 1 1 calc R U
H32B H 0.353577 0.631108 0.671482 0.054 Uiso 1 1 calc R U
H32C H 0.388436 0.685437 0.605210 0.054 Uiso 1 1 calc R U
C33 C 1.0771(6) 0.7972(3) 0.6538(3) 0.0478(12) Uani 1 1 d . .
H33A H 1.065748 0.824228 0.610184 0.072 Uiso 1 1 calc R U
H33B H 1.175773 0.772604 0.656663 0.072 Uiso 1 1 calc R U
H33C H 1.092451 0.844839 0.692700 0.072 Uiso 1 1 calc R U
C34 C 0.7634(5) 1.0193(2) 0.6567(2) 0.0282(8) Uani 1 1 d . .
C35 C 0.9415(7) 1.0590(3) 0.6583(3) 0.0574(16) Uani 1 1 d . .
C36 C 1.0300(14) 1.1246(4) 0.7135(4) 0.101(2) Uani 1 1 d . U
H36 H 1.148623 1.151817 0.715935 0.121 Uiso 1 1 calc R U
C37 C 0.9430(13) 1.1490(4) 0.7639(4) 0.100(2) Uani 1 1 d . U
H37 H 1.005331 1.192786 0.801415 0.120 Uiso 1 1 calc R U
C38 C 0.7666(14) 1.1133(4) 0.7635(4) 0.099(2) Uani 1 1 d . U
H38 H 0.711791 1.134126 0.798971 0.118 Uiso 1 1 calc R U
C39 C 0.6704(8) 1.0437(3) 0.7075(2) 0.0490(14) Uani 1 1 d . .
C40 C 1.0344(8) 1.0323(5) 0.6001(5) 0.098(3) Uani 1 1 d . .
H40A H 0.974239 1.038370 0.555395 0.147 Uiso 1 1 calc R U
H40B H 1.037948 0.968176 0.601702 0.147 Uiso 1 1 calc R U
H40C H 1.150486 1.073118 0.606108 0.147 Uiso 1 1 calc R U
C41 C 0.4815(10) 1.0010(5) 0.7026(4) 0.081(2) Uani 1 1 d . .
H41A H 0.424368 1.014839 0.659701 0.121 Uiso 1 1 calc R U
H41B H 0.439583 1.026475 0.742312 0.121 Uiso 1 1 calc R U
H41C H 0.457870 0.933953 0.702582 0.121 Uiso 1 1 calc R U
C42 C 0.3033(5) 0.7537(3) 0.46138(18) 0.0233(7) Uani 1 1 d . .
C43 C 0.1778(6) 0.7994(3) 0.4699(3) 0.0381(10) Uani 1 1 d . .
H43 H 0.207892 0.864909 0.476488 0.046 Uiso 1 1 calc R U
C44 C 0.0075(6) 0.7478(3) 0.4685(3) 0.0430(11) Uani 1 1 d . .
H44 H -0.076308 0.779117 0.474437 0.052 Uiso 1 1 calc R U
C45 C -0.0402(5) 0.6506(3) 0.4586(2) 0.0344(9) Uani 1 1 d . .
C46 C 0.0875(6) 0.6059(3) 0.4497(3) 0.0409(10) Uani 1 1 d . .
H46 H 0.057377 0.540409 0.442837 0.049 Uiso 1 1 calc R U
C47 C 0.2572(6) 0.6562(3) 0.4509(3) 0.0387(10) Uani 1 1 d . .
H47 H 0.340951 0.624916 0.444770 0.046 Uiso 1 1 calc R U
C48 C -0.2258(6) 0.5953(3) 0.4586(3) 0.0468(11) Uani 1 1 d . .
H48A H -0.249531 0.591739 0.506366 0.070 Uiso 1 1 calc R U
H48B H -0.244856 0.532783 0.435573 0.070 Uiso 1 1 calc R U
H48C H -0.301368 0.625974 0.433789 0.070 Uiso 1 1 calc R U

loop_
_atom_site_aniso_label
_atom_site_aniso_U_11
_atom_site_aniso_U_22
_atom_site_aniso_U_33
_atom_site_aniso_U_23
_atom_site_aniso_U_13
_atom_site_aniso_U_12
S1 0.0232(4) 0.0206(4) 0.0182(4) 0.0020(3) 0.0051(3) 0.0014(3)
S2 0.0247(4) 0.0234(4) 0.0193(4) 0.0026(3) -0.0005(3) 0.0082(3)
O1 0.0356(15) 0.0215(12) 0.0250(12) 0.0054(10) 0.0104(11) 0.0023(11)
O2 0.0305(14) 0.0329(14) 0.0232(12) -0.0003(11) -0.0005(11) 0.0051(11)
O3 0.0274(14) 0.0362(15) 0.0264(13) 0.0003(11) 0.0044(11) 0.0098(11)
O4 0.0332(14) 0.0247(13) 0.0268(13) 0.0057(10) -0.0052(11) 0.0080(11)
N1 0.0273(15) 0.0177(13) 0.0226(14) 0.0023(11) 0.0093(12) -0.0006(11)
N2 0.0279(15) 0.0183(14) 0.0233(14) 0.0010(11) 0.0115(12) 0.0016(11)
N3 0.0253(15) 0.0173(13) 0.0191(13) 0.0013(10) 0.0073(11) 0.0014(11)
N4 0.0355(17) 0.0211(14) 0.0230(14) 0.0011(11) -0.0052(13) 0.0123(13)
N5 0.0289(16) 0.0191(14) 0.0215(14) 0.0009(11) -0.0040(12) 0.0100(12)
N6 0.0288(16) 0.0196(14) 0.0238(14) 0.0026(11) -0.0057(12) 0.0101(12)
C1 0.0167(15) 0.0179(15) 0.0201(15) 0.0031(12) 0.0040(12) 0.0035(12)
C2 0.036(2) 0.0147(15) 0.0204(16) 0.0050(12) 0.0085(14) 0.0028(14)
C3 0.039(2) 0.0220(17) 0.0259(18) 0.0088(14) -0.0020(16) -0.0027(15)
C4 0.071(3) 0.028(2) 0.026(2) 0.0034(16) -0.009(2) -0.004(2)
C5 0.108(5) 0.021(2) 0.035(2) 0.0010(17) 0.013(3) 0.020(2)
C6 0.079(4) 0.032(2) 0.045(3) 0.0077(19) 0.023(3) 0.032(2)
C7 0.043(2) 0.0213(17) 0.0331(19) 0.0111(15) 0.0113(17) 0.0115(16)
C8 0.031(2) 0.039(2) 0.060(3) 0.020(2) 0.008(2) 0.0116(18)
C9 0.035(2) 0.057(3) 0.046(3) 0.017(2) -0.003(2) 0.004(2)
C10 0.0245(17) 0.0188(15) 0.0177(14) 0.0037(12) 0.0069(13) 0.0046(13)
C11 0.0243(18) 0.0285(18) 0.0311(18) 0.0082(15) 0.0102(15) 0.0062(15)
C12 0.0215(19) 0.036(2) 0.051(2) 0.0107(18) 0.0133(17) 0.0007(16)
C13 0.038(2) 0.0203(18) 0.045(2) 0.0067(16) 0.0114(18) -0.0030(16)
C14 0.038(2) 0.0219(17) 0.0309(18) 0.0063(14) 0.0092(16) 0.0107(15)
C15 0.0242(17) 0.0243(17) 0.0213(16) 0.0059(13) 0.0047(13) 0.0059(14)
C16 0.028(2) 0.042(2) 0.066(3) 0.013(2) 0.016(2) 0.0162(18)
C17 0.0237(19) 0.044(2) 0.044(2) 0.0092(19) 0.0067(17) 0.0151(17)
C18 0.0239(17) 0.0225(17) 0.0210(16) 0.0017(13) 0.0057(13) 0.0021(13)
C19 0.027(2) 0.026(2) 0.060(3) -0.0097(18) 0.0074(19) 0.0013(16)
C20 0.034(2) 0.028(2) 0.067(3) -0.006(2) 0.008(2) 0.0075(17)
C21 0.032(2) 0.039(2) 0.037(2) 0.0086(17) 0.0123(17) 0.0148(17)
C22 0.024(2) 0.038(2) 0.058(3) 0.014(2) 0.0107(19) 0.0028(17)
C23 0.028(2) 0.0250(19) 0.050(2) 0.0086(17) 0.0080(18) 0.0011(15)
C24 0.044(3) 0.051(3) 0.054(3) 0.011(2) 0.017(2) 0.022(2)
C25 0.0155(15) 0.0228(16) 0.0240(16) 0.0040(13) 0.0018(12) 0.0071(12)
C26 0.0304(18) 0.0206(16) 0.0166(15) 0.0014(12) -0.0009(13) 0.0117(14)
C27 0.0256(18) 0.0286(18) 0.0195(15) 0.0057(13) 0.0010(13) 0.0104(14)
C28 0.038(2) 0.0231(17) 0.0276(18) 0.0060(14) 0.0030(16) 0.0056(15)
C29 0.049(2) 0.0255(19) 0.034(2) 0.0028(15) 0.0010(18) 0.0194(18)
C30 0.035(2) 0.033(2) 0.045(2) 0.0013(18) 0.0002(18) 0.0210(18)
C31 0.0251(18) 0.0294(19) 0.0291(18) 0.0008(15) -0.0001(15) 0.0111(15)
C32 0.027(2) 0.044(2) 0.043(2) 0.0144(19) 0.0072(17) 0.0151(18)
C33 0.026(2) 0.041(2) 0.076(3) 0.009(2) 0.002(2) 0.0088(19)
C34 0.036(2) 0.0166(16) 0.0284(18) 0.0055(14) -0.0092(16) 0.0059(14)
C35 0.038(3) 0.027(2) 0.092(4) 0.029(2) -0.030(3) -0.0060(19)
C36 0.164(5) 0.033(2) 0.083(3) 0.004(2) -0.068(3) 0.024(3)
C37 0.174(5) 0.029(2) 0.075(3) 0.0004(19) -0.071(3) 0.029(2)
C38 0.178(5) 0.030(2) 0.072(3) -0.002(2) -0.062(4) 0.037(3)
C39 0.103(4) 0.032(2) 0.0250(19) 0.0072(17) 0.006(2) 0.042(3)
C40 0.039(3) 0.089(5) 0.196(9) 0.102(6) 0.052(4) 0.032(3)
C41 0.108(6) 0.106(5) 0.080(4) 0.058(4) 0.068(4) 0.082(5)
C42 0.0229(17) 0.0274(17) 0.0202(16) 0.0034(13) 0.0013(13) 0.0086(14)
C43 0.032(2) 0.0261(19) 0.062(3) 0.0123(18) 0.009(2) 0.0148(16)
C44 0.027(2) 0.037(2) 0.073(3) 0.013(2) 0.012(2) 0.0191(18)
C45 0.028(2) 0.038(2) 0.035(2) 0.0042(17) 0.0020(16) 0.0075(17)
C46 0.036(2) 0.025(2) 0.060(3) -0.0047(19) 0.011(2) 0.0062(17)
C47 0.031(2) 0.027(2) 0.059(3) -0.0050(18) 0.0082(19) 0.0115(16)
C48 0.028(2) 0.047(3) 0.062(3) 0.008(2) 0.004(2) 0.0049(19)

loop_
_atom_type_symbol
_atom_type_description
_atom_type_scat_dispersion_real
_atom_type_scat_dispersion_imag
_atom_type_scat_source
C C 0.0033 0.0016 'International Tables Vol C Tables 4.2.6.8 and 6.1.1.4'
H H 0.0000 0.0000 'International Tables Vol C Tables 4.2.6.8 and 6.1.1.4'
N N 0.0061 0.0033 'International Tables Vol C Tables 4.2.6.8 and 6.1.1.4'
O O 0.0106 0.0060 'International Tables Vol C Tables 4.2.6.8 and 6.1.1.4'
S S 0.1246 0.1234 'International Tables Vol C Tables 4.2.6.8 and 6.1.1.4'

loop_
_geom_angle_atom_site_label_1
_geom_angle_atom_site_label_2
_geom_angle_atom_site_label_3
_geom_angle
O2 S1 O1 116.13(17)
O2 S1 N1 107.70(17)
O1 S1 N1 113.74(15)
O2 S1 C18 107.40(17)
O1 S1 C18 107.47(18)
N1 S1 C18 103.47(17)
O3 S2 O4 116.38(17)
O3 S2 N4 107.08(18)
O4 S2 N4 113.83(15)
O3 S2 C42 107.35(17)
O4 S2 C42 107.37(18)
N4 S2 C42 103.94(18)
C1 N1 S1 125.0(2)
C1 N2 C2 124.9(3)
C1 N2 H2 117.5
C2 N2 H2 117.5
C1 N3 C10 123.0(3)
C1 N3 H3 118.5
C10 N3 H3 118.5
C25 N4 S2 125.2(3)
C25 N5 C26 123.8(3)
C25 N5 H5 118.1
C26 N5 H5 118.1
C25 N6 C34 123.9(3)
C25 N6 H6 118.1
C34 N6 H6 118.1
N1 C1 N3 116.6(3)
N1 C1 N2 126.4(3)
N3 C1 N2 117.0(3)
C7 C2 C3 121.6(4)
C7 C2 N2 118.8(3)
C3 C2 N2 119.5(4)
C4 C3 C2 117.0(4)
C4 C3 C9 122.4(4)
C2 C3 C9 120.6(4)
C5 C4 C3 121.5(4)
C5 C4 H4 119.3
C3 C4 H4 119.3
C6 C5 C4 120.7(4)
C6 C5 H5A 119.7
C4 C5 H5A 119.7
C5 C6 C7 120.7(5)
C5 C6 H6A 119.7
C7 C6 H6A 119.7
C6 C7 C2 118.5(4)
C6 C7 C8 120.0(4)
C2 C7 C8 121.4(4)
C7 C8 H8A 109.5
C7 C8 H8B 109.5
H8A C8 H8B 109.5
C7 C8 H8C 109.5
H8A C8 H8C 109.5
H8B C8 H8C 109.5
C3 C9 H9A 109.5
C3 C9 H9B 109.5
H9A C9 H9B 109.5
C3 C9 H9C 109.5
H9A C9 H9C 109.5
H9B C9 H9C 109.5
C11 C10 C15 121.1(3)
C11 C10 N3 119.0(3)
C15 C10 N3 119.9(3)
C12 C11 C10 118.5(4)
C12 C11 C16 120.2(4)
C10 C11 C16 121.3(3)
C13 C12 C11 121.1(4)
C13 C12 H12 119.4
C11 C12 H12 119.4
C14 C13 C12 119.9(4)
C14 C13 H13 120.0
C12 C13 H13 120.0
C13 C14 C15 120.7(4)
C13 C14 H14 119.6
C15 C14 H14 119.6
C14 C15 C10 118.6(3)
C14 C15 C17 120.0(4)
C10 C15 C17 121.4(3)
C11 C16 H16A 109.5
C11 C16 H16B 109.5
H16A C16 H16B 109.5
C11 C16 H16C 109.5
H16A C16 H16C 109.5
H16B C16 H16C 109.5
C15 C17 H17A 109.5
C15 C17 H17B 109.5
H17A C17 H17B 109.5
C15 C17 H17C 109.5
H17A C17 H17C 109.5
H17B C17 H17C 109.5
C23 C18 C19 119.7(4)
C23 C18 S1 120.2(3)
C19 C18 S1 120.1(3)
C20 C19 C18 119.6(4)
C20 C19 H19 120.2
C18 C19 H19 120.2
C19 C20 C21 121.3(4)
C19 C20 H20 119.4
C21 C20 H20 119.4
C22 C21 C20 118.5(4)
C22 C21 C24 120.4(4)
C20 C21 C24 121.1(4)
C21 C22 C23 120.9(4)
C21 C22 H22 119.6
C23 C22 H22 119.6
C18 C23 C22 120.0(4)
C18 C23 H23 120.0
C22 C23 H23 120.0
C21 C24 H24A 109.5
C21 C24 H24B 109.5
H24A C24 H24B 109.5
C21 C24 H24C 109.5
H24A C24 H24C 109.5
H24B C24 H24C 109.5
N4 C25 N6 126.8(3)
N4 C25 N5 116.6(3)
N6 C25 N5 116.6(3)
C31 C26 C27 121.6(3)
C31 C26 N5 118.6(3)
C27 C26 N5 119.7(3)
C26 C27 C28 117.9(3)
C26 C27 C32 122.1(3)
C28 C27 C32 120.0(4)
C29 C28 C27 121.1(4)
C29 C28 H28 119.4
C27 C28 H28 119.4
C30 C29 C28 119.6(4)
C30 C29 H29 120.2
C28 C29 H29 120.2
C29 C30 C31 121.3(4)
C29 C30 H30 119.4
C31 C30 H30 119.4
C26 C31 C30 118.5(4)
C26 C31 C33 120.9(4)
C30 C31 C33 120.6(4)
C27 C32 H32A 109.5
C27 C32 H32B 109.5
H32A C32 H32B 109.5
C27 C32 H32C 109.5
H32A C32 H32C 109.5
H32B C32 H32C 109.5
C31 C33 H33A 109.5
C31 C33 H33B 109.5
H33A C33 H33B 109.5
C31 C33 H33C 109.5
H33A C33 H33C 109.5
H33B C33 H33C 109.5
C39 C34 C35 123.4(5)
C39 C34 N6 118.6(4)
C35 C34 N6 118.0(4)
C36 C35 C34 118.8(7)
C36 C35 C40 120.2(7)
C34 C35 C40 121.0(5)
C37 C36 C35 119.0(9)
C37 C36 H36 120.5
C35 C36 H36 120.5
C36 C37 C38 124.1(7)
C36 C37 H37 117.9
C38 C37 H37 117.9
C37 C38 C39 118.5(8)
C37 C38 H38 120.8
C39 C38 H38 120.8
C34 C39 C38 116.2(7)
C34 C39 C41 121.3(5)
C38 C39 C41 122.5(7)
C35 C40 H40A 109.5
C35 C40 H40B 109.5
H40A C40 H40B 109.5
C35 C40 H40C 109.5
H40A C40 H40C 109.5
H40B C40 H40C 109.5
C39 C41 H41A 109.5
C39 C41 H41B 109.5
H41A C41 H41B 109.5
C39 C41 H41C 109.5
H41A C41 H41C 109.5
H41B C41 H41C 109.5
C43 C42 C47 119.7(4)
C43 C42 S2 120.0(3)
C47 C42 S2 120.3(3)
C42 C43 C44 120.0(4)
C42 C43 H43 120.0
C44 C43 H43 120.0
C45 C44 C43 121.0(4)
C45 C44 H44 119.5
C43 C44 H44 119.5
C44 C45 C46 118.2(4)
C44 C45 C48 120.4(4)
C46 C45 C48 121.3(4)
C47 C46 C45 121.4(4)
C47 C46 H46 119.3
C45 C46 H46 119.3
C46 C47 C42 119.7(4)
C46 C47 H47 120.2
C42 C47 H47 120.2
C45 C48 H48A 109.5
C45 C48 H48B 109.5
H48A C48 H48B 109.5
C45 C48 H48C 109.5
H48A C48 H48C 109.5
H48B C48 H48C 109.5

loop_
_geom_bond_atom_site_label_1
_geom_bond_atom_site_label_2
_geom_bond_distance
S1 O2 1.430(3)
S1 O1 1.452(3)
S1 N1 1.594(3)
S1 C18 1.753(4)
S2 O3 1.429(3)
S2 O4 1.451(3)
S2 N4 1.592(3)
S2 C42 1.756(4)
N1 C1 1.312(4)
N2 C1 1.348(4)
N2 C2 1.428(4)
N2 H2 0.8600
N3 C1 1.346(4)
N3 C10 1.434(4)
N3 H3 0.8600
N4 C25 1.317(5)
N5 C25 1.357(4)
N5 C26 1.432(4)
N5 H5 0.8600
N6 C25 1.347(4)
N6 C34 1.419(5)
N6 H6 0.8600
C2 C7 1.391(6)
C2 C3 1.401(5)
C3 C4 1.392(6)
C3 C9 1.497(7)
C4 C5 1.372(9)
C4 H4 0.9300
C5 C6 1.353(8)
C5 H5A 0.9300
C6 C7 1.390(6)
C6 H6A 0.9300
C7 C8 1.507(6)
C8 H8A 0.9600
C8 H8B 0.9600
C8 H8C 0.9600
C9 H9A 0.9600
C9 H9B 0.9600
C9 H9C 0.9600
C10 C11 1.392(5)
C10 C15 1.397(5)
C11 C12 1.390(5)
C11 C16 1.504(6)
C12 C13 1.377(6)
C12 H12 0.9300
C13 C14 1.377(6)
C13 H13 0.9300
C14 C15 1.392(5)
C14 H14 0.9300
C15 C17 1.491(6)
C16 H16A 0.9600
C16 H16B 0.9600
C16 H16C 0.9600
C17 H17A 0.9600
C17 H17B 0.9600
C17 H17C 0.9600
C18 C23 1.382(6)
C18 C19 1.386(5)
C19 C20 1.383(6)
C19 H19 0.9300
C20 C21 1.386(6)
C20 H20 0.9300
C21 C22 1.378(6)
C21 C24 1.503(6)
C22 C23 1.390(6)
C22 H22 0.9300
C23 H23 0.9300
C24 H24A 0.9600
C24 H24B 0.9600
C24 H24C 0.9600
C26 C31 1.383(5)
C26 C27 1.396(5)
C27 C28 1.399(5)
C27 C32 1.493(6)
C28 C29 1.377(6)
C28 H28 0.9300
C29 C30 1.373(7)
C29 H29 0.9300
C30 C31 1.393(5)
C30 H30 0.9300
C31 C33 1.500(6)
C32 H32A 0.9600
C32 H32B 0.9600
C32 H32C 0.9600
C33 H33A 0.9600
C33 H33B 0.9600
C33 H33C 0.9600
C34 C39 1.381(7)
C34 C35 1.399(7)
C35 C36 1.369(8)
C35 C40 1.500(11)
C36 C37 1.341(14)
C36 H36 0.9300
C37 C38 1.382(14)
C37 H37 0.9300
C38 C39 1.426(8)
C38 H38 0.9300
C39 C41 1.478(10)
C40 H40A 0.9600
C40 H40B 0.9600
C40 H40C 0.9600
C41 H41A 0.9600
C41 H41B 0.9600
C41 H41C 0.9600
C42 C43 1.380(5)
C42 C47 1.384(5)
C43 C44 1.381(6)
C43 H43 0.9300
C44 C45 1.380(6)
C44 H44 0.9300
C45 C46 1.387(6)
C45 C48 1.506(6)
C46 C47 1.372(6)
C46 H46 0.9300
C47 H47 0.9300
C48 H48A 0.9600
C48 H48B 0.9600
C48 H48C 0.9600
